data_1522309
loop_
_publ_author_name
'Zandbergen, H.W.'
'Jansen, J.'
'Svetchnikov, V.L.'
'Graboy, I.E.'
'Samoylenkov, S.'
'Gorbenko, O.'
'Kaul, A.R.'

_publ_section_title
;
 The structure of Ba Cu3 O4 particles occurring on thin Ho Ba2 Cu3 O7
 films prepared by MOCVD
;
_journal_name_full 'Physica C (Amsterdam)'
_journal_page_first 211
_journal_page_last 220
_journal_volume 328
_journal_year 1999
_chemical_formula_sum 'Ba Cu3 O4'
_space_group_IT_number 65
_symmetry_space_group_name_Hall '-C 2 2'
_symmetry_space_group_name_H-M 'C m m m'
_cell_angle_alpha 90
_cell_angle_beta 90
_cell_angle_gamma 90
_cell_formula_units_Z 2
_cell_length_a 10.97
_cell_length_b 5.54
_cell_length_c 3.94
_cell_volume 239.449
_citation_journal_id_ASTM PHYCE6
_cod_data_source_file Zandbergen_PHYCE6_1999_657.cif
_cod_data_source_block Ba1Cu3O4
_cod_original_cell_volume 239.4488
_cod_original_formula_sum 'Ba1 Cu3 O4'
_cod_database_code 1522309

loop_
_symmetry_equiv_pos_as_xyz
x,y,z
-x,-y,z
x,-y,-z
-x,y,-z
-x,-y,-z
x,y,-z
-x,y,z
x,-y,z
x+1/2,y+1/2,z
-x+1/2,-y+1/2,z
x+1/2,-y+1/2,-z
-x+1/2,y+1/2,-z
-x+1/2,-y+1/2,-z
x+1/2,y+1/2,-z
-x+1/2,y+1/2,z
x+1/2,-y+1/2,z

loop_
_atom_site_label
_atom_site_type_symbol
_atom_site_fract_x
_atom_site_fract_y
_atom_site_fract_z
_atom_site_occupancy
_atom_site_U_iso_or_equiv
Ba1 Ba+2 0 0 0 1 0.0
Cu2 Cu+2 0.248 0 0.5 1 0.0
Cu1 Cu+2 0.5 0.5 0.5 1 0.0
O1 O-2 0.127 0.252 0.5 1 0.0
